data_4108917
loop_
_publ_author_name
'Janusz Gregoli\'nski'
'Przemys\/law Starynowicz'
'KimNgan T. Hua'
'Jamie L. Lunkley'
'Gilles Muller'
'Jerzy Lisowski'

_publ_section_title
;
 Helical Lanthanide(III) Complexes with Chiral Nonaaza Macrocycle
;
_journal_name_full 'Journal of the American Chemical Society'
_journal_page_first 17761
_journal_page_last 17773
_journal_paper_doi 10.1021/ja805033j
_journal_volume 130
_journal_year 2008
_chemical_absolute_configuration ad
_chemical_formula_sum 'C47 H75 Ce N16 O12'
_chemical_formula_weight 1196.35
_chemical_name_systematic
; 
 ? 
;
_space_group_IT_number 19
_symmetry_cell_setting orthorhombic
_symmetry_space_group_name_Hall 'P 2ac 2ab'
_symmetry_space_group_name_H-M 'P 21 21 21'
_atom_sites_solution_hydrogens geom
_atom_sites_solution_primary vectmap
_atom_sites_solution_secondary difmap
_audit_creation_method SHELXL-97
_cell_angle_alpha 90.00
_cell_angle_beta 90.00
_cell_angle_gamma 90.00
_cell_formula_units_Z 4
_cell_length_a 13.469(3)
_cell_length_b 14.537(3)
_cell_length_c 28.830(6)
_cell_measurement_reflns_used 20210
_cell_measurement_temperature 100(2)
_cell_measurement_theta_max 28.6741
_cell_measurement_theta_min 2.5994
_cell_volume 5645(2)
_computing_cell_refinement
;
CrysAlis RED, Oxford Diffraction Ltd.,
Version 1.171.32.5 (release 08-05-2007 CrysAlis171 .NET)
(compiled May  8 2007,13:10:02)
;
_computing_data_collection
;
CrysAlis CCD, Oxford Diffraction Ltd.,
Version 1.171.32.5 (release 08-05-2007 CrysAlis171 .NET)
(compiled May  8 2007,13:10:02)
;
_computing_data_reduction
;
CrysAlis RED, Oxford Diffraction Ltd.,
Version 1.171.32.5 (release 08-05-2007 CrysAlis171 .NET)
(compiled May  8 2007,13:10:02)
;
_computing_structure_refinement 'SHELXL-97 (Sheldrick, 1997)'
_computing_structure_solution 'SHELXS-97 (Sheldrick, 1990)'
_diffrn_ambient_temperature 100(2)
_diffrn_detector_area_resol_mean 8.3359
_diffrn_measured_fraction_theta_full 0.990
_diffrn_measured_fraction_theta_max 0.954
_diffrn_measurement_device_type 'Kuma KM4 with CCD counter'
_diffrn_measurement_method '\w scan'
_diffrn_radiation_monochromator graphite
_diffrn_radiation_source 'fine-focus sealed tube'
_diffrn_radiation_type MoK\a
_diffrn_radiation_wavelength 0.71073
_diffrn_reflns_av_R_equivalents 0.0499
_diffrn_reflns_av_sigmaI/netI 0.0636
_diffrn_reflns_limit_h_max 18
_diffrn_reflns_limit_h_min -17
_diffrn_reflns_limit_k_max 19
_diffrn_reflns_limit_k_min -19
_diffrn_reflns_limit_l_max 29
_diffrn_reflns_limit_l_min -38
_diffrn_reflns_number 40745
_diffrn_reflns_theta_full 28.00
_diffrn_reflns_theta_max 28.72
_diffrn_reflns_theta_min 2.60
_exptl_absorpt_coefficient_mu 0.878
_exptl_absorpt_correction_T_max 0.893
_exptl_absorpt_correction_T_min 0.808
_exptl_absorpt_correction_type analytical
_exptl_absorpt_process_details
;
CrysAlis RED, Oxford Diffraction Ltd.,
Version 1.171.32.5 (release 08-05-2007 CrysAlis171 .NET)
(compiled May  8 2007,13:10:02)
Analytical numeric absorption correction using a multifaceted crystal
   model based on expressions derived by R.C. Clark & J.S. Reid.
(Clark, R. C. & Reid, J. S. (1995). Acta Cryst. A51, 887-897)
;
_exptl_crystal_colour colourless
_exptl_crystal_density_diffrn 1.408
_exptl_crystal_description irregular
_exptl_crystal_F_000 2492
_exptl_crystal_size_max 0.2988
_exptl_crystal_size_mid 0.1950
_exptl_crystal_size_min 0.1499
_refine_diff_density_max 1.687
_refine_diff_density_min -0.895
_refine_diff_density_rms 0.100
_refine_ls_abs_structure_details 'Flack H D (1983), Acta Cryst. A39, 876-881'
_refine_ls_abs_structure_Flack 0.012(14)
_refine_ls_extinction_method none
_refine_ls_goodness_of_fit_ref 1.077
_refine_ls_hydrogen_treatment constr
_refine_ls_matrix_type full
_refine_ls_number_parameters 683
_refine_ls_number_reflns 13646
_refine_ls_number_restraints 6
_refine_ls_restrained_S_all 1.078
_refine_ls_R_factor_all 0.0678
_refine_ls_R_factor_gt 0.0502
_refine_ls_shift/su_max 0.003
_refine_ls_shift/su_mean 0.000
_refine_ls_structure_factor_coef Fsqd
_refine_ls_weighting_details 'calc w=1/[\s^2^(Fo^2^)+(0.0585P)^2^+5.6613P] where P=(Fo^2^+2Fc^2^)/3'
_refine_ls_weighting_scheme calc
_refine_ls_wR_factor_gt 0.1145
_refine_ls_wR_factor_ref 0.1225
_reflns_number_gt 11294
_reflns_number_total 13646
_reflns_threshold_expression >2sigma(I)
_cod_data_source_file ja805033j_si_002.cif
_cod_data_source_block cel6abs
_cod_database_code 4108917

loop_
_symmetry_equiv_pos_as_xyz
'x, y, z'
'-x+1/2, -y, z+1/2'
'-x, y+1/2, -z+1/2'
'x+1/2, -y+1/2, -z'

loop_
_atom_site_label
_atom_site_type_symbol
_atom_site_fract_x
_atom_site_fract_y
_atom_site_fract_z
_atom_site_U_iso_or_equiv
_atom_site_adp_type
_atom_site_occupancy
_atom_site_symmetry_multiplicity
_atom_site_calc_flag
_atom_site_refinement_flags
Ce1 Ce 0.718792(19) 0.519174(18) 0.678640(9) 0.02297(7) Uani 1 1 d .
N1 N 0.6693(3) 0.5563(3) 0.59277(15) 0.0284(10) Uani 1 1 d .
N2 N 0.5714(3) 0.6440(3) 0.66784(14) 0.0248(9) Uani 1 1 d .
H2 H 0.5812 0.6875 0.6901 0.030 Uiso 1 1 calc R
N3 N 0.5372(3) 0.4496(3) 0.66827(14) 0.0272(9) Uani 1 1 d .
H3 H 0.5179 0.4342 0.6975 0.033 Uiso 1 1 calc R
N4 N 0.6970(3) 0.3384(3) 0.67939(17) 0.0277(9) Uani 1 1 d .
N5 N 0.8318(3) 0.4195(3) 0.73820(14) 0.0250(9) Uani 1 1 d .
H5 H 0.8887 0.4520 0.7431 0.030 Uiso 1 1 calc R
N6 N 0.6661(3) 0.5283(3) 0.76877(13) 0.0246(9) Uani 1 1 d .
H6 H 0.6094 0.4950 0.7724 0.029 Uiso 1 1 calc R
N7 N 0.7628(3) 0.6724(3) 0.72391(15) 0.0251(9) Uani 1 1 d .
N8 N 0.8745(3) 0.6154(3) 0.64959(16) 0.0313(10) Uani 1 1 d .
H8 H 0.9249 0.5957 0.6682 0.038 Uiso 1 1 calc R
N9 N 0.8300(4) 0.4413(3) 0.61025(16) 0.0347(11) Uani 1 1 d .
H9 H 0.8500 0.3858 0.6216 0.042 Uiso 1 1 calc R
C1 C 0.6166(5) 0.5949(5) 0.5019(2) 0.0495(17) Uani 1 1 d .
H1 H 0.5980 0.6069 0.4715 0.059 Uiso 1 1 calc R
C2 C 0.5836(5) 0.6509(4) 0.5386(2) 0.0402(14) Uani 1 1 d .
H2A H 0.5439 0.7019 0.5327 0.048 Uiso 1 1 calc R
C3 C 0.6106(4) 0.6292(4) 0.58324(18) 0.0271(11) Uani 1 1 d .
C4 C 0.5842(4) 0.6916(4) 0.62246(18) 0.0294(11) Uani 1 1 d .
H4A H 0.6359 0.7376 0.6257 0.035 Uiso 1 1 calc R
H4B H 0.5230 0.7234 0.6149 0.035 Uiso 1 1 calc R
C5 C 0.4696(3) 0.6047(3) 0.6765(2) 0.0243(9) Uani 1 1 d .
H5A H 0.4663 0.5905 0.7097 0.029 Uiso 1 1 calc R
C6 C 0.3838(4) 0.6723(4) 0.6665(2) 0.0363(14) Uani 1 1 d .
H6A H 0.3920 0.7275 0.6849 0.044 Uiso 1 1 calc R
H6B H 0.3845 0.6897 0.6340 0.044 Uiso 1 1 calc R
C7 C 0.2860(4) 0.6265(3) 0.6782(2) 0.0370(11) Uani 1 1 d .
H7A H 0.2852 0.6103 0.7109 0.044 Uiso 1 1 calc R
H7B H 0.2320 0.6692 0.6726 0.044 Uiso 1 1 calc R
C8 C 0.2706(4) 0.5422(4) 0.64989(19) 0.0362(12) Uani 1 1 d .
H8A H 0.2695 0.5584 0.6173 0.043 Uiso 1 1 calc R
H8B H 0.2071 0.5147 0.6577 0.043 Uiso 1 1 calc R
C9 C 0.3541(4) 0.4722(4) 0.65875(18) 0.0310(11) Uani 1 1 d .
H9A H 0.3493 0.4499 0.6904 0.037 Uiso 1 1 calc R
H9B H 0.3456 0.4201 0.6381 0.037 Uiso 1 1 calc R
C10 C 0.4573(3) 0.5140(4) 0.65112(17) 0.0261(10) Uani 1 1 d .
H10 H 0.4669 0.5245 0.6178 0.031 Uiso 1 1 calc R
C11 C 0.5363(4) 0.3624(4) 0.6426(2) 0.0324(12) Uani 1 1 d .
H11A H 0.5505 0.3735 0.6101 0.039 Uiso 1 1 calc R
H11B H 0.4713 0.3339 0.6449 0.039 Uiso 1 1 calc R
C12 C 0.6146(4) 0.2994(4) 0.66329(18) 0.0284(11) Uani 1 1 d .
C13 C 0.5986(4) 0.2035(4) 0.66508(19) 0.0335(13) Uani 1 1 d .
H13 H 0.5406 0.1773 0.6535 0.040 Uiso 1 1 calc R
C14 C 0.6724(4) 0.1498(3) 0.6847(2) 0.0336(12) Uani 1 1 d .
H14 H 0.6635 0.0866 0.6875 0.040 Uiso 1 1 calc R
C15 C 0.7586(4) 0.1898(4) 0.70001(19) 0.0334(13) Uani 1 1 d .
H15 H 0.8095 0.1540 0.7122 0.040 Uiso 1 1 calc R
C16 C 0.7689(4) 0.2846(3) 0.69700(17) 0.0277(11) Uani 1 1 d .
C17 C 0.8607(4) 0.3317(4) 0.71473(19) 0.0313(12) Uani 1 1 d .
H17A H 0.8949 0.2919 0.7365 0.038 Uiso 1 1 calc R
H17B H 0.9053 0.3447 0.6891 0.038 Uiso 1 1 calc R
C18 C 0.7870(5) 0.4026(3) 0.78393(16) 0.0265(10) Uani 1 1 d .
H18 H 0.7334 0.3577 0.7799 0.032 Uiso 1 1 calc R
C19 C 0.8601(4) 0.3637(4) 0.8193(2) 0.0332(11) Uani 1 1 d .
H19A H 0.9161 0.4054 0.8220 0.040 Uiso 1 1 calc R
H19B H 0.8851 0.3052 0.8080 0.040 Uiso 1 1 calc R
C20 C 0.8141(4) 0.3496(4) 0.8671(2) 0.0358(13) Uani 1 1 d .
H20A H 0.7620 0.3037 0.8652 0.043 Uiso 1 1 calc R
H20B H 0.8643 0.3272 0.8885 0.043 Uiso 1 1 calc R
C21 C 0.7712(5) 0.4390(4) 0.88533(19) 0.0415(13) Uani 1 1 d .
H21A H 0.8243 0.4829 0.8905 0.050 Uiso 1 1 calc R
H21B H 0.7382 0.4281 0.9147 0.050 Uiso 1 1 calc R
C22 C 0.6965(4) 0.4785(5) 0.85008(16) 0.0381(13) Uani 1 1 d .
H22A H 0.6399 0.4374 0.8478 0.046 Uiso 1 1 calc R
H22B H 0.6726 0.5375 0.8612 0.046 Uiso 1 1 calc R
C23 C 0.7417(4) 0.4911(4) 0.80229(17) 0.0286(11) Uani 1 1 d .
H23 H 0.7951 0.5366 0.8050 0.034 Uiso 1 1 calc R
C24 C 0.6431(4) 0.6251(4) 0.78019(18) 0.0281(11) Uani 1 1 d .
H24A H 0.5815 0.6423 0.7650 0.034 Uiso 1 1 calc R
H24B H 0.6331 0.6304 0.8134 0.034 Uiso 1 1 calc R
C25 C 0.7213(5) 0.6892(3) 0.76600(17) 0.0301(10) Uani 1 1 d .
C26 C 0.7498(4) 0.7634(4) 0.7927(2) 0.0376(14) Uani 1 1 d .
H26 H 0.7219 0.7724 0.8219 0.045 Uiso 1 1 calc R
C27 C 0.8195(4) 0.8237(4) 0.7762(3) 0.0450(16) Uani 1 1 d .
H27 H 0.8390 0.8740 0.7939 0.054 Uiso 1 1 calc R
C28 C 0.8605(4) 0.8093(4) 0.7330(2) 0.0422(15) Uani 1 1 d .
H28 H 0.9076 0.8496 0.7211 0.051 Uiso 1 1 calc R
C29 C 0.8297(4) 0.7326(4) 0.70753(19) 0.0289(12) Uani 1 1 d .
C30 C 0.8681(4) 0.7152(4) 0.6595(2) 0.0365(13) Uani 1 1 d .
H30A H 0.8243 0.7440 0.6371 0.044 Uiso 1 1 calc R
H30B H 0.9333 0.7426 0.6562 0.044 Uiso 1 1 calc R
C31 C 0.9110(4) 0.5965(5) 0.6021(2) 0.0386(14) Uani 1 1 d .
H31 H 0.8624 0.6186 0.5795 0.046 Uiso 1 1 calc R
C32 C 1.0139(5) 0.6435(6) 0.5929(2) 0.057(2) Uani 1 1 d .
H32A H 1.0053 0.7097 0.5933 0.069 Uiso 1 1 calc R
H32B H 1.0591 0.6274 0.6178 0.069 Uiso 1 1 calc R
C33 C 1.0596(6) 0.6160(8) 0.5474(3) 0.079(3) Uani 1 1 d .
H33A H 1.0192 0.6400 0.5223 0.095 Uiso 1 1 calc R
H33B H 1.1250 0.6435 0.5450 0.095 Uiso 1 1 calc R
C34 C 1.0686(5) 0.5146(9) 0.5422(3) 0.089(4) Uani 1 1 d .
H34A H 1.1161 0.4913 0.5646 0.106 Uiso 1 1 calc R
H34B H 1.0932 0.5003 0.5114 0.106 Uiso 1 1 calc R
C35 C 0.9662(5) 0.4665(6) 0.5498(2) 0.0534(19) Uani 1 1 d .
H35A H 0.9203 0.4855 0.5257 0.064 Uiso 1 1 calc R
H35B H 0.9743 0.4003 0.5477 0.064 Uiso 1 1 calc R
C36 C 0.9239(4) 0.4915(5) 0.59689(18) 0.0390(14) Uani 1 1 d .
H36 H 0.9742 0.4733 0.6197 0.047 Uiso 1 1 calc R
C37 C 0.7633(4) 0.4206(4) 0.57174(18) 0.0344(13) Uani 1 1 d .
H37A H 0.7198 0.3703 0.5806 0.041 Uiso 1 1 calc R
H37B H 0.8022 0.4005 0.5453 0.041 Uiso 1 1 calc R
C38 C 0.7004(4) 0.5027(3) 0.55755(17) 0.0261(12) Uani 1 1 d .
C39 C 0.6793(4) 0.5193(5) 0.51312(19) 0.0404(13) Uani 1 1 d .
H39 H 0.7053 0.4821 0.4898 0.048 Uiso 1 1 calc R
N10 N 0.0574(3) 0.6202(3) 0.28105(15) 0.0301(10) Uani 1 1 d .
O10A O 0.0424(3) 0.5356(2) 0.27808(14) 0.0383(9) Uani 1 1 d .
O10B O 0.1208(3) 0.6494(3) 0.30865(15) 0.0487(11) Uani 1 1 d .
O10C O 0.0105(4) 0.6739(3) 0.25617(15) 0.0490(11) Uani 1 1 d .
N11 N 0.5379(3) 0.9387(3) 0.26275(17) 0.0343(11) Uani 1 1 d .
O11A O 0.5442(3) 0.8547(3) 0.27184(17) 0.0479(11) Uani 1 1 d .
O11B O 0.5197(3) 0.9959(3) 0.29347(14) 0.0406(10) Uani 1 1 d .
O11C O 0.5447(5) 0.9644(4) 0.22242(18) 0.090(2) Uani 1 1 d .
N12 N 0.3264(6) 0.1763(5) 0.5739(2) 0.086(3) Uani 1 1 d D
O12A O 0.2393(7) 0.1915(16) 0.5794(5) 0.369(15) Uani 1 1 d D
O12B O 0.3824(6) 0.1989(4) 0.60380(19) 0.094(2) Uani 1 1 d D
O12C O 0.3531(8) 0.1445(7) 0.5385(3) 0.160(4) Uani 1 1 d D
N40 N -0.0570(5) 0.6424(4) 0.4369(2) 0.0577(16) Uani 1 1 d .
C40 C -0.0126(5) 0.5798(5) 0.4235(2) 0.0452(15) Uani 1 1 d .
C40A C 0.0426(5) 0.5021(5) 0.4058(2) 0.058(2) Uani 1 1 d .
H40A H 0.1062 0.4994 0.4208 0.088 Uiso 1 1 calc R
H40B H 0.0517 0.5088 0.3730 0.088 Uiso 1 1 calc R
H40C H 0.0065 0.4465 0.4120 0.088 Uiso 1 1 calc R
N41 N 0.4066(9) 0.2604(8) 0.3929(4) 0.054(3) Uiso 0.50 1 d P
C41 C 0.4828(13) 0.2987(13) 0.3788(6) 0.063(4) Uiso 0.50 1 d P
C41A C 0.586(3) 0.353(3) 0.3798(14) 0.161(14) Uiso 0.50 1 d P
OW1 O 0.495(2) 0.2247(19) 0.3817(9) 0.186(9) Uiso 0.50 1 d P
OW2 O 0.5483(18) 0.3427(17) 0.3578(8) 0.150(8) Uiso 0.50 1 d P
N42 N 0.4620(5) 0.5883(6) 0.4098(2) 0.073(2) Uani 1 1 d .
C42 C 0.3984(5) 0.5572(5) 0.3896(2) 0.0518(17) Uani 1 1 d .
C42A C 0.3149(5) 0.5179(6) 0.3644(2) 0.0607(18) Uani 1 1 d .
H42A H 0.2949 0.4615 0.3789 0.091 Uiso 1 1 calc R
H42B H 0.3343 0.5059 0.3329 0.091 Uiso 1 1 calc R
H42C H 0.2604 0.5605 0.3646 0.091 Uiso 1 1 calc R
N43 N 0.2144(7) 0.6560(6) 0.4388(2) 0.089(2) Uani 1 1 d .
C43 C 0.2651(6) 0.6701(5) 0.4696(3) 0.0607(19) Uani 1 1 d .
C43A C 0.3257(8) 0.6885(13) 0.5089(5) 0.172(8) Uani 1 1 d .
H43A H 0.3046 0.7448 0.5232 0.259 Uiso 1 1 calc R
H43B H 0.3937 0.6942 0.4993 0.259 Uiso 1 1 calc R
H43C H 0.3198 0.6390 0.5307 0.259 Uiso 1 1 calc R
O3W O 0.0723(11) 0.2671(10) 0.4528(5) 0.098(4) Uiso 0.50 1 d P
N44 N 0.8690(12) 0.0257(14) 0.4653(6) 0.089(4) Uiso 0.50 1 d P
C44 C 0.8303(16) 0.0845(14) 0.4851(7) 0.079(5) Uiso 0.50 1 d P
C44A C 0.756(2) 0.159(2) 0.5087(12) 0.148(11) Uiso 0.50 1 d P
OW4 O 0.913(2) 0.083(2) 0.4800(9) 0.193(10) Uiso 0.50 1 d P
OW5 O 0.0469(16) 0.2072(14) 0.4954(7) 0.153(7) Uiso 0.50 1 d P
OW6 O 0.240(2) 0.3277(17) 0.4495(9) 0.186(9) Uiso 0.50 1 d P

loop_
_atom_site_aniso_label
_atom_site_aniso_U_11
_atom_site_aniso_U_22
_atom_site_aniso_U_33
_atom_site_aniso_U_23
_atom_site_aniso_U_13
_atom_site_aniso_U_12
Ce1 0.02406(11) 0.01863(11) 0.02620(12) 0.00058(12) 0.00132(12) 0.00051(11)
N1 0.026(2) 0.028(2) 0.031(2) -0.0019(19) -0.0009(19) -0.0035(19)
N2 0.024(2) 0.022(2) 0.028(3) 0.0025(17) 0.0041(17) -0.0002(16)
N3 0.027(2) 0.022(2) 0.032(2) 0.0017(16) -0.0040(17) -0.0019(16)
N4 0.032(2) 0.0197(19) 0.032(2) -0.005(2) -0.001(2) 0.0007(14)
N5 0.027(2) 0.021(2) 0.027(2) 0.0036(17) 0.0006(18) 0.0005(17)
N6 0.027(2) 0.020(2) 0.027(2) -0.0011(18) -0.0015(16) 0.0016(19)
N7 0.016(2) 0.021(2) 0.039(2) 0.0026(17) -0.0032(17) 0.0041(15)
N8 0.027(2) 0.033(3) 0.034(2) 0.003(2) 0.0016(19) 0.0008(18)
N9 0.037(3) 0.037(3) 0.031(2) 0.002(2) 0.004(2) 0.012(2)
C1 0.064(5) 0.051(4) 0.033(3) 0.005(3) -0.018(3) 0.001(3)
C2 0.041(3) 0.048(4) 0.033(3) 0.004(3) -0.003(3) 0.007(3)
C3 0.025(3) 0.026(3) 0.030(3) 0.007(2) 0.001(2) -0.002(2)
C4 0.029(3) 0.026(3) 0.034(3) 0.009(2) 0.003(2) -0.001(2)
C5 0.022(2) 0.025(2) 0.027(2) 0.002(2) -0.001(2) -0.0020(17)
C6 0.028(3) 0.028(3) 0.053(4) 0.003(2) 0.006(2) 0.002(2)
C7 0.023(2) 0.029(2) 0.060(3) 0.002(3) -0.004(4) 0.008(2)
C8 0.029(3) 0.040(3) 0.040(3) 0.009(2) 0.000(3) 0.001(2)
C9 0.028(2) 0.027(3) 0.038(3) 0.001(2) 0.001(2) -0.006(2)
C10 0.024(2) 0.024(2) 0.030(2) 0.005(2) 0.0034(18) 0.002(2)
C11 0.026(3) 0.028(3) 0.043(3) -0.009(2) 0.002(2) -0.003(2)
C12 0.029(3) 0.024(3) 0.032(3) -0.002(2) 0.004(2) 0.003(2)
C13 0.033(3) 0.023(3) 0.044(3) -0.007(2) 0.008(2) -0.004(2)
C14 0.037(3) 0.021(2) 0.044(3) 0.000(2) 0.006(3) -0.004(2)
C15 0.041(3) 0.026(3) 0.034(3) -0.002(2) 0.003(2) 0.008(2)
C16 0.030(3) 0.028(3) 0.025(2) -0.0023(19) 0.004(2) 0.004(2)
C17 0.038(3) 0.023(3) 0.033(3) -0.001(2) 0.000(2) 0.006(2)
C18 0.033(3) 0.020(2) 0.027(2) 0.0014(18) -0.004(3) 0.005(2)
C19 0.035(3) 0.032(3) 0.033(3) -0.002(3) -0.007(3) 0.006(2)
C20 0.041(3) 0.032(3) 0.035(3) 0.002(2) -0.009(2) 0.002(2)
C21 0.047(4) 0.045(3) 0.032(3) -0.001(2) -0.002(3) 0.010(3)
C22 0.051(4) 0.039(3) 0.024(2) -0.005(3) -0.003(2) 0.017(3)
C23 0.033(3) 0.020(3) 0.032(2) -0.002(2) -0.007(2) 0.004(2)
C24 0.032(3) 0.023(3) 0.029(3) -0.002(2) 0.000(2) 0.005(2)
C25 0.031(3) 0.021(2) 0.038(3) 0.0006(19) 0.000(3) 0.006(2)
C26 0.038(3) 0.023(3) 0.052(3) -0.010(2) 0.001(2) 0.007(2)
C27 0.037(3) 0.023(3) 0.076(5) -0.016(3) -0.006(3) -0.001(2)
C28 0.034(3) 0.021(3) 0.072(4) 0.002(3) 0.005(3) -0.003(2)
C29 0.023(3) 0.025(3) 0.039(3) 0.008(2) -0.003(2) 0.001(2)
C30 0.027(3) 0.031(3) 0.052(3) 0.014(3) -0.005(2) -0.007(2)
C31 0.030(3) 0.057(4) 0.030(3) 0.001(3) 0.004(2) -0.014(3)
C32 0.037(4) 0.093(6) 0.042(4) -0.009(4) 0.005(3) -0.027(4)
C33 0.047(4) 0.135(9) 0.055(5) -0.026(5) 0.024(4) -0.045(5)
C34 0.034(3) 0.182(11) 0.050(4) -0.051(6) 0.014(3) -0.028(5)
C35 0.036(3) 0.076(5) 0.048(4) -0.028(4) 0.012(3) 0.003(3)
C36 0.032(3) 0.058(4) 0.027(3) -0.005(3) 0.002(2) 0.001(3)
C37 0.038(3) 0.032(3) 0.033(3) -0.009(2) 0.009(2) 0.000(2)
C38 0.028(3) 0.018(3) 0.032(2) -0.0053(17) 0.005(2) -0.0023(17)
C39 0.046(3) 0.042(3) 0.033(3) -0.007(3) 0.013(2) -0.001(3)
N10 0.030(2) 0.031(3) 0.029(2) -0.0034(19) 0.0045(19) -0.0010(19)
O10A 0.036(2) 0.020(2) 0.059(2) -0.0093(17) 0.0008(18) -0.0036(15)
O10B 0.046(2) 0.051(3) 0.049(3) -0.010(2) -0.011(2) -0.016(2)
O10C 0.060(3) 0.041(3) 0.046(3) 0.002(2) -0.005(2) 0.018(2)
N11 0.032(3) 0.028(2) 0.044(3) 0.006(2) 0.011(2) 0.007(2)
O11A 0.047(3) 0.028(2) 0.068(3) 0.006(2) 0.020(2) 0.0026(19)
O11B 0.035(2) 0.032(3) 0.054(2) -0.0067(18) 0.0096(18) 0.0007(16)
O11C 0.154(6) 0.061(4) 0.055(3) 0.019(3) 0.038(4) 0.041(4)
N12 0.140(8) 0.071(5) 0.046(4) 0.011(4) -0.022(5) 0.020(5)
O12A 0.187(15) 0.61(4) 0.31(2) 0.11(2) 0.068(15) 0.19(2)
O12B 0.171(7) 0.053(3) 0.057(3) 0.013(3) -0.049(4) -0.036(4)
O12C 0.283(13) 0.130(7) 0.067(5) -0.030(5) -0.039(7) 0.022(8)
N40 0.076(4) 0.052(4) 0.046(3) 0.000(3) -0.003(3) -0.005(3)
C40 0.055(4) 0.036(4) 0.045(4) -0.004(3) -0.005(3) -0.003(3)
C40A 0.065(4) 0.052(5) 0.058(4) -0.001(3) -0.011(3) 0.005(3)
N42 0.060(4) 0.093(5) 0.064(4) -0.005(4) 0.001(3) -0.019(4)
C42 0.044(4) 0.058(4) 0.054(4) -0.006(3) 0.005(3) -0.008(3)
C42A 0.062(4) 0.059(4) 0.061(4) -0.019(4) -0.008(3) -0.009(4)
N43 0.094(5) 0.115(6) 0.057(4) -0.009(4) -0.025(4) 0.042(5)
C43 0.064(5) 0.065(5) 0.053(4) -0.001(4) 0.010(4) -0.005(4)
C43A 0.048(6) 0.32(2) 0.146(12) -0.060(14) -0.024(7) -0.045(10)

loop_
_atom_type_symbol
_atom_type_description
_atom_type_scat_dispersion_real
_atom_type_scat_dispersion_imag
_atom_type_scat_source
C C 0.0033 0.0016 'International Tables Vol C Tables 4.2.6.8 and 6.1.1.4'
H H 0.0000 0.0000 'International Tables Vol C Tables 4.2.6.8 and 6.1.1.4'
N N 0.0061 0.0033 'International Tables Vol C Tables 4.2.6.8 and 6.1.1.4'
O O 0.0106 0.0060 'International Tables Vol C Tables 4.2.6.8 and 6.1.1.4'
Ce Ce -0.2486 2.6331 'International Tables Vol C Tables 4.2.6.8 and 6.1.1.4'

loop_
_geom_angle_atom_site_label_1
_geom_angle_atom_site_label_2
_geom_angle_atom_site_label_3
_geom_angle
_geom_angle_site_symmetry_1
_geom_angle_publ_flag
N1 Ce1 N4 100.62(14) . no
N1 Ce1 N7 110.44(14) . no
N4 Ce1 N7 148.92(14) . no
N1 Ce1 N8 78.15(14) . no
N4 Ce1 N8 127.82(13) . no
N7 Ce1 N8 62.36(13) . no
N1 Ce1 N3 74.83(13) . no
N4 Ce1 N3 61.44(12) . no
N7 Ce1 N3 125.45(12) . no
N8 Ce1 N3 152.82(13) . no
N1 Ce1 N6 146.44(13) . no
N4 Ce1 N6 90.68(14) . no
N7 Ce1 N6 62.79(13) . no
N8 Ce1 N6 119.05(14) . no
N3 Ce1 N6 83.42(13) . no
N1 Ce1 N2 64.31(13) . no
N4 Ce1 N2 125.85(12) . no
N7 Ce1 N2 69.96(12) . no
N8 Ce1 N2 100.96(13) . no
N3 Ce1 N2 64.41(13) . no
N6 Ce1 N2 83.40(12) . no
N1 Ce1 N5 148.29(14) . no
N4 Ce1 N5 61.75(13) . no
N7 Ce1 N5 90.66(12) . no
N8 Ce1 N5 92.14(13) . no
N3 Ce1 N5 112.56(12) . no
N6 Ce1 N5 64.15(12) . no
N2 Ce1 N5 147.33(13) . no
N1 Ce1 N9 62.72(14) . no
N4 Ce1 N9 69.73(14) . no
N7 Ce1 N9 125.69(14) . no
N8 Ce1 N9 63.65(15) . no
N3 Ce1 N9 105.43(14) . no
N6 Ce1 N9 149.63(13) . no
N2 Ce1 N9 126.79(13) . no
N5 Ce1 N9 85.85(13) . no
C38 N1 C3 118.9(4) . no
C38 N1 Ce1 120.9(3) . no
C3 N1 Ce1 120.2(3) . no
C4 N2 C5 115.3(4) . no
C4 N2 Ce1 109.1(3) . no
C5 N2 Ce1 113.3(3) . no
C11 N3 C10 111.3(4) . no
C11 N3 Ce1 113.1(3) . no
C10 N3 Ce1 117.2(3) . no
C12 N4 C16 119.0(4) . no
C12 N4 Ce1 120.9(3) . no
C16 N4 Ce1 120.1(3) . no
C18 N5 C17 111.6(4) . no
C18 N5 Ce1 115.2(3) . no
C17 N5 Ce1 108.4(3) . no
C24 N6 C23 110.0(4) . no
C24 N6 Ce1 108.5(3) . no
C23 N6 Ce1 115.0(3) . no
C29 N7 C25 118.3(5) . no
C29 N7 Ce1 121.7(3) . no
C25 N7 Ce1 120.0(3) . no
C31 N8 C30 112.3(5) . no
C31 N8 Ce1 117.2(3) . no
C30 N8 Ce1 114.1(3) . no
C37 N9 C36 114.9(4) . no
C37 N9 Ce1 107.3(3) . no
C36 N9 Ce1 116.4(3) . no
C2 C1 C39 117.7(5) . no
C3 C2 C1 119.2(6) . no
N1 C3 C2 121.7(5) . no
N1 C3 C4 117.5(5) . no
C2 C3 C4 120.5(5) . no
N2 C4 C3 114.2(4) . no
N2 C5 C10 110.4(4) . no
N2 C5 C6 114.2(4) . no
C10 C5 C6 112.4(4) . no
C7 C6 C5 109.2(4) . no
C8 C7 C6 111.1(5) . no
C7 C8 C9 110.6(4) . no
C10 C9 C8 112.2(4) . no
N3 C10 C5 107.6(4) . no
N3 C10 C9 110.7(4) . no
C5 C10 C9 112.0(4) . no
N3 C11 C12 108.4(4) . no
N4 C12 C13 122.4(5) . no
N4 C12 C11 117.4(4) . no
C13 C12 C11 120.3(5) . no
C14 C13 C12 117.5(5) . no
C15 C14 C13 120.0(5) . no
C14 C15 C16 119.0(5) . no
N4 C16 C15 122.0(5) . no
N4 C16 C17 117.1(4) . no
C15 C16 C17 120.9(5) . no
N5 C17 C16 109.2(4) . no
N5 C18 C23 109.6(4) . no
N5 C18 C19 113.3(5) . no
C23 C18 C19 109.9(4) . no
C18 C19 C20 113.0(4) . no
C21 C20 C19 110.6(5) . no
C20 C21 C22 109.9(5) . no
C23 C22 C21 112.4(4) . no
N6 C23 C22 110.8(4) . no
N6 C23 C18 110.6(4) . no
C22 C23 C18 112.1(4) . no
C25 C24 N6 113.1(4) . no
N7 C25 C26 121.7(5) . no
N7 C25 C24 115.5(4) . no
C26 C25 C24 122.8(5) . no
C27 C26 C25 119.7(6) . no
C26 C27 C28 119.5(6) . no
C27 C28 C29 118.5(5) . no
N7 C29 C28 122.3(5) . no
N7 C29 C30 116.5(5) . no
C28 C29 C30 121.2(5) . no
N8 C30 C29 111.3(4) . no
N8 C31 C36 108.1(5) . no
N8 C31 C32 111.8(5) . no
C36 C31 C32 108.3(6) . no
C33 C32 C31 113.3(6) . no
C34 C33 C32 112.7(7) . no
C33 C34 C35 110.9(7) . no
C36 C35 C34 110.4(5) . no
N9 C36 C35 115.3(5) . no
N9 C36 C31 111.0(5) . no
C35 C36 C31 111.5(5) . no
N9 C37 C38 112.7(4) . no
C39 C38 N1 123.6(5) . no
C39 C38 C37 121.3(5) . no
N1 C38 C37 115.2(4) . no
C38 C39 C1 118.9(5) . no
O10C N10 O10B 120.5(5) . no
O10C N10 O10A 120.0(5) . no
O10B N10 O10A 119.4(5) . no
O11C N11 O11B 119.2(5) . no
O11C N11 O11A 119.4(5) . no
O11B N11 O11A 121.2(5) . no
O12C N12 O12B 122.8(5) . no
O12C N12 O12A 118.9(5) . no
O12B N12 O12A 118.2(5) . no
N40 C40 C40A 179.0(8) . no
C41 N41 OW1 50.0(13) . no
OW1 C41 N41 69.6(19) . no
OW1 C41 OW2 116(3) . no
N41 C41 OW2 168(2) . no
OW1 C41 C41A 111(3) . no
N41 C41 C41A 160(2) . no
OW2 C41 C41A 30.8(17) . no
OW2 C41A C41 50(3) . no
C41 OW1 N41 60.4(18) . no
C41A OW2 C41 99(4) . no
N42 C42 C42A 178.7(8) . no
N43 C43 C43A 178.2(10) . no
OW4 N44 C44 59.8(18) . no
OW4 C44 N44 58.3(18) . no
OW4 C44 C44A 132(3) . no
N44 C44 C44A 169(2) . no
OW6 C44A C44 129(3) 4_556 no
N44 OW4 C44 62(2) . no

loop_
_geom_bond_atom_site_label_1
_geom_bond_atom_site_label_2
_geom_bond_distance
_geom_bond_site_symmetry_2
_geom_bond_publ_flag
Ce1 N1 2.620(4) . yes
Ce1 N4 2.645(4) . yes
Ce1 N7 2.649(4) . yes
Ce1 N8 2.657(4) . yes
Ce1 N3 2.663(4) . yes
Ce1 N6 2.697(4) . yes
Ce1 N2 2.708(4) . yes
Ce1 N5 2.714(4) . yes
Ce1 N9 2.723(4) . yes
N1 C38 1.347(6) . no
N1 C3 1.350(7) . no
N2 C4 1.490(6) . no
N2 C5 1.506(6) . no
N3 C11 1.468(7) . no
N3 C10 1.510(6) . no
N4 C12 1.331(7) . no
N4 C16 1.343(6) . no
N5 C18 1.471(6) . no
N5 C17 1.496(6) . no
N6 C24 1.478(7) . no
N6 C23 1.504(6) . no
N7 C29 1.342(6) . no
N7 C25 1.358(7) . no
N8 C31 1.479(7) . no
N8 C30 1.481(7) . no
N9 C37 1.460(7) . no
N9 C36 1.510(7) . no
C1 C2 1.406(9) . no
C1 C39 1.424(9) . no
C2 C3 1.374(8) . no
C3 C4 1.493(8) . no
C5 C10 1.517(7) . no
C5 C6 1.543(7) . no
C6 C7 1.515(7) . no
C7 C8 1.487(7) . no
C8 C9 1.537(7) . no
C9 C10 1.533(7) . no
C11 C12 1.520(8) . no
C12 C13 1.411(7) . no
C13 C14 1.384(8) . no
C14 C15 1.372(7) . no
C15 C16 1.387(7) . no
C16 C17 1.503(8) . no
C18 C23 1.519(7) . no
C18 C19 1.525(7) . no
C19 C20 1.527(8) . no
C20 C21 1.515(8) . no
C21 C22 1.542(8) . no
C22 C23 1.518(7) . no
C24 C25 1.465(8) . no
C25 C26 1.380(7) . no
C26 C27 1.371(8) . no
C27 C28 1.377(9) . no
C28 C29 1.398(8) . no
C29 C30 1.500(8) . no
C31 C36 1.544(10) . no
C31 C32 1.567(8) . no
C32 C33 1.501(10) . no
C33 C34 1.487(15) . no
C34 C35 1.563(10) . no
C35 C36 1.517(8) . no
C37 C38 1.520(7) . no
C38 C39 1.334(7) . no
N10 O10C 1.235(6) . no
N10 O10B 1.241(6) . no
N10 O10A 1.249(6) . no
N11 O11C 1.225(6) . no
N11 O11B 1.239(6) . no
N11 O11A 1.251(6) . no
N12 O12C 1.176(6) . no
N12 O12B 1.192(6) . no
N12 O12A 1.204(6) . no
N40 C40 1.156(9) . no
C40 C40A 1.445(10) . no
N41 C41 1.24(2) . no
N41 OW1 1.33(3) . no
C41 OW1 1.09(3) . no
C41 OW2 1.25(3) . no
C41 C41A 1.60(4) . no
C41A OW2 0.83(4) . no
N42 C42 1.130(9) . no
C42 C42A 1.457(9) . no
N43 C43 1.138(10) . no
C43 C43A 1.423(14) . no
O3W OW5 1.54(2) . no
N44 OW4 1.11(3) . no
N44 C44 1.15(2) . no
C44 OW4 1.13(3) . no
C44 C44A 1.62(4) . no
C44A OW6 1.24(3) 4_556 no
OW6 C44A 1.24(3) 4_456 no
